data_7714701
loop_
_publ_author_name
'Mishra, Anjali'
'Mishra, Gaurav Kumar'
'Anamika, ?'
'Singh, Nanhai'
'Kant, Rama'
'Kumar, Kamlesh'

_publ_section_title
;
 The rigidity and chelation effect of ligands on the hydrogen evolution
 reaction catalyzed by Ni(II) complexes.
;
_journal_issue 4
_journal_name_full 'Dalton transactions (Cambridge, England : 2003)'
_journal_page_first 1680
_journal_page_last 1690
_journal_paper_doi 10.1039/d3dt03932c
_journal_volume 53
_journal_year 2024
_chemical_formula_moiety 'C43 H38 Fe Ni O2 P2 S2, C H2 Cl2'
_chemical_formula_sum 'C44 H40 Cl2 Fe Ni O2 P2 S2'
_chemical_formula_weight 912.28
_space_group_crystal_system monoclinic
_space_group_IT_number 14
_space_group_name_Hall '-P 2yn'
_space_group_name_H-M_alt 'P 1 21/n 1'
_atom_sites_solution_hydrogens geom
_atom_sites_solution_primary dual
_audit_creation_date 2023-04-26
_audit_creation_method
;
Olex2 1.5
(compiled 2022.04.07 svn.rca3783a0 for OlexSys, GUI svn.r6498)
;
_audit_update_record
;
2023-04-26 deposited with the CCDC.	2023-12-13 downloaded from the CCDC.
;
_cell_angle_alpha 90
_cell_angle_beta 103.348(2)
_cell_angle_gamma 90
_cell_formula_units_Z 4
_cell_length_a 11.2514(8)
_cell_length_b 15.9569(12)
_cell_length_c 22.9243(18)
_cell_measurement_reflns_used 9265
_cell_measurement_temperature 100
_cell_measurement_theta_max 28.31
_cell_measurement_theta_min 2.55
_cell_volume 4004.6(5)
_computing_cell_refinement 'SAINT V8.38A (Bruker, 2018)'
_computing_data_reduction 'SAINT V8.38A (Bruker, 2018)'
_computing_molecular_graphics 'Olex2 1.5 (Dolomanov et al., 2009)'
_computing_publication_material 'Olex2 1.5 (Dolomanov et al., 2009)'
_computing_structure_refinement 'SHELXL 2018/3 (Sheldrick, 2015)'
_computing_structure_solution 'SHELXT  (Sheldrick, 2015)'
_diffrn_ambient_temperature 100
_diffrn_measured_fraction_theta_full 0.998
_diffrn_measured_fraction_theta_max 0.997
_diffrn_measurement_device_type 'Bruker APEX-II CCD'
_diffrn_measurement_method '\f and \w scans'
_diffrn_radiation_type MoK\a
_diffrn_radiation_wavelength 0.71073
_diffrn_reflns_av_R_equivalents 0.0451
_diffrn_reflns_av_unetI/netI 0.0306
_diffrn_reflns_Laue_measured_fraction_full 0.998
_diffrn_reflns_Laue_measured_fraction_max 0.997
_diffrn_reflns_limit_h_max 15
_diffrn_reflns_limit_h_min -15
_diffrn_reflns_limit_k_max 21
_diffrn_reflns_limit_k_min -21
_diffrn_reflns_limit_l_max 30
_diffrn_reflns_limit_l_min -30
_diffrn_reflns_number 59123
_diffrn_reflns_point_group_measured_fraction_full 0.998
_diffrn_reflns_point_group_measured_fraction_max 0.997
_diffrn_reflns_theta_full 25.242
_diffrn_reflns_theta_max 28.330
_diffrn_reflns_theta_min 2.228
_diffrn_source_current 1.0
_diffrn_source_power 0.05
_diffrn_source_voltage 50.0
_diffrn_standards_number 0
_exptl_absorpt_coefficient_mu 1.188
_exptl_absorpt_correction_T_max 0.7457
_exptl_absorpt_correction_T_min 0.6790
_exptl_absorpt_correction_type none
_exptl_absorpt_process_details
;
SADABS-2016/2 (Bruker,2016/2) was used for absorption correction.
wR2(int) was 0.0803 before and 0.0631 after correction.
The Ratio of minimum to maximum transmission is 0.9106.
The \l/2 correction factor is Not present.
;
_exptl_crystal_colour 'dark brown'
_exptl_crystal_colour_modifier dark
_exptl_crystal_colour_primary brown
_exptl_crystal_density_diffrn 1.513
_exptl_crystal_description Block
_exptl_crystal_F_000 1880
_exptl_crystal_size_max 0.2
_exptl_crystal_size_mid 0.2
_exptl_crystal_size_min 0.2
_refine_diff_density_max 0.717
_refine_diff_density_min -0.725
_refine_diff_density_rms 0.079
_refine_ls_extinction_method none
_refine_ls_goodness_of_fit_ref 1.115
_refine_ls_hydrogen_treatment constr
_refine_ls_matrix_type full
_refine_ls_number_parameters 489
_refine_ls_number_reflns 9957
_refine_ls_number_restraints 0
_refine_ls_restrained_S_all 1.115
_refine_ls_R_factor_all 0.0444
_refine_ls_R_factor_gt 0.0357
_refine_ls_shift/su_max 0.002
_refine_ls_shift/su_mean 0.000
_refine_ls_structure_factor_coef Fsqd
_refine_ls_weighting_details 'w=1/[\s^2^(Fo^2^)+6.3737P] where P=(Fo^2^+2Fc^2^)/3'
_refine_ls_weighting_scheme calc
_refine_ls_wR_factor_gt 0.0652
_refine_ls_wR_factor_ref 0.0696
_reflns_Friedel_coverage 0.000
_reflns_number_gt 8705
_reflns_number_total 9957
_reflns_threshold_expression 'I > 2\s(I)'
_cod_data_source_file d3dt03932c2.cif
_cod_data_source_block Complex_3
_cod_depositor_comments 'Adding full bibliography for 7714701.cif.'
_cod_database_code 7714701
_shelx_shelxl_version_number 2018/3
_shelx_space_group_comment
;
The symmetry employed for this shelxl refinement is uniquely defined
by the following loop, which should always be used as a source of
symmetry information in preference to the above space-group names.
They are only intended as comments.
;
_shelx_estimated_absorpt_t_max 0.797
_shelx_estimated_absorpt_t_min 0.797
_olex2_refinement_description
;
1. Fixed Uiso
 At 1.2 times of:
  All C(H) groups, All C(H,H) groups
 At 1.5 times of:
  All C(H,H,H) groups
2.a Secondary CH2 refined with riding coordinates:
 C4(H4A,H4B), C6(H6A,H6B), C44(H44A,H44B)
2.b Aromatic/amide H refined with riding coordinates:
 C11(H11), C12(H12), C13(H13), C14(H14), C15(H15), C17(H17), C18(H18),
 C19(H19), C20(H20), C21(H21), C23(H23), C24(H24), C25(H25), C26(H26), C27(H27),
  C29(H29), C30(H30), C31(H31), C32(H32), C33(H33), C35(H35), C36(H36),
 C37(H37), C38(H38), C40(H40), C41(H41), C42(H42), C43(H43)
2.c Idealised Me refined as rotating group:
 C8(H8A,H8B,H8C), C9(H9A,H9B,H9C)
;
_olex2_submission_special_instructions 'No special instructions were received'

loop_
_space_group_symop_operation_xyz
'x, y, z'
'-x+1/2, y+1/2, -z+1/2'
'-x, -y, -z'
'x-1/2, -y-1/2, z-1/2'

loop_
_atom_site_label
_atom_site_type_symbol
_atom_site_fract_x
_atom_site_fract_y
_atom_site_fract_z
_atom_site_U_iso_or_equiv
_atom_site_adp_type
_atom_site_occupancy
_atom_site_site_symmetry_order
_atom_site_calc_flag
_atom_site_refinement_flags_posn
_atom_site_refinement_flags_adp
_atom_site_refinement_flags_occupancy
_atom_site_disorder_assembly
_atom_site_disorder_group
Ni1 Ni 0.66005(2) 0.41977(2) 0.65644(2) 0.00900(6) Uani 1 1 d . . . . .
Fe1 Fe 0.80258(2) 0.66128(2) 0.67195(2) 0.00911(6) Uani 1 1 d . . . . .
S1 S 0.52025(4) 0.33798(3) 0.67958(2) 0.01182(9) Uani 1 1 d . . . . .
S2 S 0.60359(4) 0.33968(3) 0.57614(2) 0.01340(10) Uani 1 1 d . . . . .
P1 P 0.66824(4) 0.50578(3) 0.73288(2) 0.00945(10) Uani 1 1 d . . . . .
P2 P 0.81893(4) 0.46388(3) 0.62366(2) 0.00894(9) Uani 1 1 d . . . . .
O1 O 0.37623(14) 0.18958(10) 0.67995(7) 0.0212(3) Uani 1 1 d . . . . .
O2 O 0.46785(15) 0.22634(12) 0.49187(7) 0.0284(4) Uani 1 1 d . . . . .
C1 C 0.50407(17) 0.28777(12) 0.61114(9) 0.0109(4) Uani 1 1 d . . . . .
C2 C 0.42149(18) 0.22526(13) 0.58732(9) 0.0124(4) Uani 1 1 d . . . . .
C3 C 0.39914(18) 0.20488(13) 0.52354(9) 0.0147(4) Uani 1 1 d . . . . .
C4 C 0.28487(18) 0.15590(13) 0.49507(9) 0.0155(4) Uani 1 1 d . . . . .
H4A H 0.309289 0.098008 0.487579 0.019 Uiso 1 1 calc R U . . .
H4B H 0.248252 0.181404 0.455648 0.019 Uiso 1 1 calc R U . . .
C5 C 0.18647(18) 0.15131(13) 0.53126(9) 0.0142(4) Uani 1 1 d . . . . .
C6 C 0.24922(18) 0.12490(13) 0.59511(9) 0.0152(4) Uani 1 1 d . . . . .
H6A H 0.187509 0.123102 0.619656 0.018 Uiso 1 1 calc R U . . .
H6B H 0.282138 0.067539 0.593980 0.018 Uiso 1 1 calc R U . . .
C7 C 0.35211(18) 0.18257(13) 0.62512(9) 0.0136(4) Uani 1 1 d . . . . .
C8 C 0.0921(2) 0.08483(15) 0.50397(10) 0.0235(5) Uani 1 1 d . . . . .
H8A H 0.133043 0.030721 0.503360 0.035 Uiso 1 1 calc R U . . .
H8B H 0.051856 0.101030 0.462935 0.035 Uiso 1 1 calc R U . . .
H8C H 0.031056 0.080112 0.528126 0.035 Uiso 1 1 calc R U . . .
C9 C 0.12191(19) 0.23607(14) 0.53256(9) 0.0172(4) Uani 1 1 d . . . . .
H9A H 0.063776 0.231727 0.558345 0.026 Uiso 1 1 calc R U . . .
H9B H 0.078122 0.251173 0.491830 0.026 Uiso 1 1 calc R U . . .
H9C H 0.182714 0.279296 0.548351 0.026 Uiso 1 1 calc R U . . .
C10 C 0.52983(18) 0.49911(12) 0.76156(9) 0.0122(4) Uani 1 1 d . . . . .
C11 C 0.51846(19) 0.43557(13) 0.80210(9) 0.0167(4) Uani 1 1 d . . . . .
H11 H 0.585362 0.399244 0.817258 0.020 Uiso 1 1 calc R U . . .
C12 C 0.4094(2) 0.42545(15) 0.82029(10) 0.0212(5) Uani 1 1 d . . . . .
H12 H 0.401827 0.382172 0.847662 0.025 Uiso 1 1 calc R U . . .
C13 C 0.3118(2) 0.47865(14) 0.79836(10) 0.0212(5) Uani 1 1 d . . . . .
H13 H 0.237455 0.471650 0.810735 0.025 Uiso 1 1 calc R U . . .
C14 C 0.32232(19) 0.54203(14) 0.75846(10) 0.0189(4) Uani 1 1 d . . . . .
H14 H 0.255440 0.578604 0.743867 0.023 Uiso 1 1 calc R U . . .
C15 C 0.43077(18) 0.55217(13) 0.73975(9) 0.0145(4) Uani 1 1 d . . . . .
H15 H 0.437381 0.595283 0.712095 0.017 Uiso 1 1 calc R U . . .
C16 C 0.78925(18) 0.49782(12) 0.80113(9) 0.0121(4) Uani 1 1 d . . . . .
C17 C 0.89296(18) 0.44949(12) 0.80218(9) 0.0138(4) Uani 1 1 d . . . . .
H17 H 0.900582 0.420068 0.767204 0.017 Uiso 1 1 calc R U . . .
C18 C 0.98529(19) 0.44410(14) 0.85413(10) 0.0194(4) Uani 1 1 d . . . . .
H18 H 1.055338 0.410561 0.854765 0.023 Uiso 1 1 calc R U . . .
C19 C 0.9749(2) 0.48788(15) 0.90507(10) 0.0226(5) Uani 1 1 d . . . . .
H19 H 1.038116 0.484380 0.940505 0.027 Uiso 1 1 calc R U . . .
C20 C 0.8726(2) 0.53664(15) 0.90447(10) 0.0218(5) Uani 1 1 d . . . . .
H20 H 0.866539 0.567175 0.939236 0.026 Uiso 1 1 calc R U . . .
C21 C 0.7796(2) 0.54084(13) 0.85327(9) 0.0171(4) Uani 1 1 d . . . . .
H21 H 0.708570 0.573031 0.853367 0.020 Uiso 1 1 calc R U . . .
C22 C 0.79235(17) 0.46297(12) 0.54213(8) 0.0106(4) Uani 1 1 d . . . . .
C23 C 0.87473(18) 0.42766(13) 0.51215(9) 0.0155(4) Uani 1 1 d . . . . .
H23 H 0.946869 0.401314 0.534249 0.019 Uiso 1 1 calc R U . . .
C24 C 0.8514(2) 0.43096(15) 0.44994(10) 0.0213(5) Uani 1 1 d . . . . .
H24 H 0.907089 0.406058 0.429587 0.026 Uiso 1 1 calc R U . . .
C25 C 0.7472(2) 0.47051(15) 0.41751(9) 0.0199(4) Uani 1 1 d . . . . .
H25 H 0.732353 0.473276 0.375045 0.024 Uiso 1 1 calc R U . . .
C26 C 0.66445(19) 0.50604(14) 0.44670(9) 0.0173(4) Uani 1 1 d . . . . .
H26 H 0.593198 0.533216 0.424416 0.021 Uiso 1 1 calc R U . . .
C27 C 0.68670(18) 0.50154(12) 0.50891(9) 0.0139(4) Uani 1 1 d . . . . .
H27 H 0.629504 0.524922 0.529008 0.017 Uiso 1 1 calc R U . . .
C28 C 0.94280(17) 0.39000(12) 0.65086(8) 0.0109(4) Uani 1 1 d . . . . .
C29 C 1.06569(18) 0.41238(13) 0.65915(9) 0.0159(4) Uani 1 1 d . . . . .
H29 H 1.086842 0.467609 0.649817 0.019 Uiso 1 1 calc R U . . .
C30 C 1.15700(19) 0.35426(14) 0.68096(10) 0.0186(4) Uani 1 1 d . . . . .
H30 H 1.240319 0.369453 0.685676 0.022 Uiso 1 1 calc R U . . .
C31 C 1.1268(2) 0.27404(14) 0.69589(9) 0.0187(4) Uani 1 1 d . . . . .
H31 H 1.189375 0.234758 0.711717 0.022 Uiso 1 1 calc R U . . .
C32 C 1.0053(2) 0.25133(14) 0.68767(10) 0.0222(5) Uani 1 1 d . . . . .
H32 H 0.984664 0.196231 0.697538 0.027 Uiso 1 1 calc R U . . .
C33 C 0.91378(19) 0.30857(13) 0.66514(10) 0.0173(4) Uani 1 1 d . . . . .
H33 H 0.830625 0.292365 0.659343 0.021 Uiso 1 1 calc R U . . .
C34 C 0.88888(16) 0.56614(12) 0.64025(8) 0.0098(4) Uani 1 1 d . . . . .
C35 C 0.87234(17) 0.63543(12) 0.59905(9) 0.0111(4) Uani 1 1 d . . . . .
H35 H 0.828401 0.634270 0.558344 0.013 Uiso 1 1 calc R U . . .
C36 C 0.93352(17) 0.70605(12) 0.63012(9) 0.0120(4) Uani 1 1 d . . . . .
H36 H 0.936968 0.760385 0.613662 0.014 Uiso 1 1 calc R U . . .
C37 C 0.98856(17) 0.68177(12) 0.68984(9) 0.0120(4) Uani 1 1 d . . . . .
H37 H 1.035150 0.716939 0.720080 0.014 Uiso 1 1 calc R U . . .
C38 C 0.96188(17) 0.59572(12) 0.69653(9) 0.0115(4) Uani 1 1 d . . . . .
H38 H 0.987725 0.563352 0.731976 0.014 Uiso 1 1 calc R U . . .
C39 C 0.67339(17) 0.61392(12) 0.71129(9) 0.0108(4) Uani 1 1 d . . . . .
C40 C 0.73606(18) 0.68257(12) 0.74600(9) 0.0126(4) Uani 1 1 d . . . . .
H40 H 0.781218 0.679820 0.786452 0.015 Uiso 1 1 calc R U . . .
C41 C 0.71856(18) 0.75508(13) 0.70919(9) 0.0142(4) Uani 1 1 d . . . . .
H41 H 0.750336 0.809254 0.720848 0.017 Uiso 1 1 calc R U . . .
C42 C 0.64560(18) 0.73317(13) 0.65201(9) 0.0144(4) Uani 1 1 d . . . . .
H42 H 0.619739 0.770170 0.619053 0.017 Uiso 1 1 calc R U . . .
C43 C 0.61791(17) 0.64602(12) 0.65265(9) 0.0122(4) Uani 1 1 d . . . . .
H43 H 0.571100 0.614669 0.620117 0.015 Uiso 1 1 calc R U . . .
Cl1 Cl 0.76811(7) 0.15079(6) 0.46734(4) 0.0537(2) Uani 1 1 d . . . . .
Cl2 Cl 0.69880(6) 0.25041(4) 0.35867(3) 0.03334(14) Uani 1 1 d . . . . .
C44 C 0.6873(2) 0.23987(17) 0.43374(12) 0.0302(6) Uani 1 1 d . . . . .
H44A H 0.600273 0.234717 0.435046 0.036 Uiso 1 1 calc R U . . .
H44B H 0.720750 0.290613 0.456570 0.036 Uiso 1 1 calc R U . . .

loop_
_atom_site_aniso_label
_atom_site_aniso_U_11
_atom_site_aniso_U_22
_atom_site_aniso_U_33
_atom_site_aniso_U_23
_atom_site_aniso_U_13
_atom_site_aniso_U_12
Ni1 0.00841(11) 0.00951(12) 0.00971(11) -0.00142(9) 0.00336(9) -0.00152(9)
Fe1 0.00890(12) 0.00840(13) 0.01040(13) 0.00024(10) 0.00298(10) 0.00033(10)
S1 0.0116(2) 0.0142(2) 0.0102(2) -0.00186(18) 0.00366(17) -0.00417(18)
S2 0.0127(2) 0.0165(2) 0.0123(2) -0.00392(18) 0.00563(18) -0.00599(19)
P1 0.0098(2) 0.0094(2) 0.0099(2) -0.00054(18) 0.00390(18) -0.00052(18)
P2 0.0087(2) 0.0088(2) 0.0097(2) -0.00042(17) 0.00289(18) 0.00013(17)
O1 0.0207(8) 0.0300(9) 0.0124(7) 0.0022(6) 0.0026(6) -0.0089(7)
O2 0.0252(9) 0.0464(11) 0.0163(8) -0.0110(7) 0.0103(7) -0.0185(8)
C1 0.0089(8) 0.0129(9) 0.0108(9) 0.0011(7) 0.0020(7) -0.0002(7)
C2 0.0116(9) 0.0144(9) 0.0114(9) 0.0000(7) 0.0032(7) -0.0012(7)
C3 0.0137(9) 0.0167(10) 0.0142(9) -0.0024(8) 0.0043(8) -0.0031(8)
C4 0.0148(9) 0.0180(10) 0.0135(9) -0.0043(8) 0.0028(8) -0.0041(8)
C5 0.0124(9) 0.0160(10) 0.0134(9) 0.0000(8) 0.0016(8) -0.0041(8)
C6 0.0142(9) 0.0136(10) 0.0170(10) 0.0022(8) 0.0022(8) -0.0038(8)
C7 0.0119(9) 0.0135(9) 0.0148(9) 0.0020(7) 0.0016(8) -0.0008(7)
C8 0.0204(11) 0.0248(12) 0.0233(11) -0.0031(9) 0.0006(9) -0.0111(9)
C9 0.0158(10) 0.0200(11) 0.0156(10) 0.0038(8) 0.0033(8) 0.0012(8)
C10 0.0127(9) 0.0134(9) 0.0119(9) -0.0048(7) 0.0053(7) -0.0021(7)
C11 0.0181(10) 0.0178(10) 0.0162(10) 0.0008(8) 0.0077(8) -0.0015(8)
C12 0.0231(11) 0.0241(12) 0.0198(11) -0.0010(9) 0.0121(9) -0.0074(9)
C13 0.0178(10) 0.0257(12) 0.0243(11) -0.0126(9) 0.0133(9) -0.0089(9)
C14 0.0138(10) 0.0198(11) 0.0237(11) -0.0087(9) 0.0055(9) -0.0015(8)
C15 0.0140(9) 0.0137(9) 0.0159(10) -0.0061(8) 0.0038(8) -0.0037(8)
C16 0.0131(9) 0.0095(9) 0.0129(9) 0.0022(7) 0.0016(7) -0.0028(7)
C17 0.0140(9) 0.0121(9) 0.0158(10) 0.0022(7) 0.0045(8) -0.0031(7)
C18 0.0140(10) 0.0203(11) 0.0229(11) 0.0066(9) 0.0022(9) -0.0026(8)
C19 0.0199(11) 0.0280(12) 0.0164(10) 0.0065(9) -0.0031(9) -0.0069(9)
C20 0.0294(12) 0.0237(12) 0.0112(10) -0.0013(8) 0.0024(9) -0.0057(9)
C21 0.0199(10) 0.0160(10) 0.0152(10) 0.0001(8) 0.0040(8) -0.0005(8)
C22 0.0105(9) 0.0110(9) 0.0105(9) -0.0001(7) 0.0030(7) -0.0031(7)
C23 0.0121(9) 0.0185(10) 0.0161(10) -0.0020(8) 0.0034(8) 0.0001(8)
C24 0.0175(10) 0.0322(13) 0.0164(10) -0.0046(9) 0.0083(9) -0.0019(9)
C25 0.0211(11) 0.0280(12) 0.0102(9) -0.0006(8) 0.0028(8) -0.0068(9)
C26 0.0147(10) 0.0193(11) 0.0156(10) 0.0033(8) -0.0008(8) -0.0018(8)
C27 0.0121(9) 0.0124(9) 0.0178(10) -0.0003(8) 0.0050(8) 0.0011(7)
C28 0.0109(9) 0.0122(9) 0.0104(9) -0.0003(7) 0.0040(7) 0.0020(7)
C29 0.0144(9) 0.0129(10) 0.0203(10) -0.0012(8) 0.0039(8) -0.0008(8)
C30 0.0115(9) 0.0203(11) 0.0228(11) -0.0034(9) 0.0015(8) 0.0023(8)
C31 0.0197(10) 0.0201(11) 0.0157(10) 0.0015(8) 0.0025(8) 0.0086(9)
C32 0.0253(11) 0.0158(11) 0.0272(12) 0.0092(9) 0.0092(10) 0.0060(9)
C33 0.0138(9) 0.0150(10) 0.0244(11) 0.0047(8) 0.0068(8) 0.0006(8)
C34 0.0075(8) 0.0110(9) 0.0118(9) -0.0012(7) 0.0042(7) -0.0001(7)
C35 0.0118(9) 0.0118(9) 0.0104(9) 0.0005(7) 0.0040(7) -0.0002(7)
C36 0.0125(9) 0.0112(9) 0.0135(9) 0.0011(7) 0.0055(7) -0.0020(7)
C37 0.0102(9) 0.0124(9) 0.0133(9) -0.0013(7) 0.0028(7) -0.0023(7)
C38 0.0100(9) 0.0124(9) 0.0127(9) 0.0009(7) 0.0038(7) 0.0011(7)
C39 0.0101(8) 0.0099(9) 0.0136(9) -0.0007(7) 0.0048(7) -0.0005(7)
C40 0.0139(9) 0.0121(9) 0.0130(9) -0.0021(7) 0.0060(8) 0.0002(7)
C41 0.0147(9) 0.0101(9) 0.0199(10) -0.0022(8) 0.0083(8) 0.0018(7)
C42 0.0115(9) 0.0134(10) 0.0190(10) 0.0049(8) 0.0051(8) 0.0041(7)
C43 0.0088(8) 0.0141(10) 0.0143(9) 0.0004(7) 0.0038(7) 0.0017(7)
Cl1 0.0381(4) 0.0672(6) 0.0534(5) 0.0240(4) 0.0052(4) 0.0183(4)
Cl2 0.0395(3) 0.0309(3) 0.0350(3) 0.0018(3) 0.0196(3) 0.0034(3)
C44 0.0327(13) 0.0296(13) 0.0328(14) 0.0031(11) 0.0166(11) 0.0015(11)

loop_
_atom_type_symbol
_atom_type_description
_atom_type_scat_dispersion_real
_atom_type_scat_dispersion_imag
_atom_type_scat_source
C C 0.0033 0.0016 'International Tables Vol C Tables 4.2.6.8 and 6.1.1.4'
H H 0.0000 0.0000 'International Tables Vol C Tables 4.2.6.8 and 6.1.1.4'
Cl Cl 0.1484 0.1585 'International Tables Vol C Tables 4.2.6.8 and 6.1.1.4'
Fe Fe 0.3463 0.8444 'International Tables Vol C Tables 4.2.6.8 and 6.1.1.4'
Ni Ni 0.3393 1.1124 'International Tables Vol C Tables 4.2.6.8 and 6.1.1.4'
O O 0.0106 0.0060 'International Tables Vol C Tables 4.2.6.8 and 6.1.1.4'
P P 0.1023 0.0942 'International Tables Vol C Tables 4.2.6.8 and 6.1.1.4'
S S 0.1246 0.1234 'International Tables Vol C Tables 4.2.6.8 and 6.1.1.4'

loop_
_geom_angle_atom_site_label_1
_geom_angle_atom_site_label_2
_geom_angle_atom_site_label_3
_geom_angle
_geom_angle_site_symmetry_1
_geom_angle_site_symmetry_3
_geom_angle_publ_flag
S1 Ni1 S2 76.93(2) . . ?
S1 Ni1 P1 94.50(2) . . ?
S1 Ni1 P2 161.95(2) . . ?
S2 Ni1 P1 166.02(2) . . ?
P2 Ni1 S2 90.02(2) . . ?
P2 Ni1 P1 100.54(2) . . ?
C34 Fe1 C35 41.37(7) . . ?
C34 Fe1 C36 68.88(8) . . ?
C34 Fe1 C37 69.01(8) . . ?
C34 Fe1 C38 41.49(7) . . ?
C34 Fe1 C39 109.45(8) . . ?
C34 Fe1 C40 136.34(8) . . ?
C34 Fe1 C41 176.60(8) . . ?
C34 Fe1 C42 142.44(8) . . ?
C34 Fe1 C43 112.46(8) . . ?
C35 Fe1 C36 40.53(8) . . ?
C35 Fe1 C37 68.38(8) . . ?
C35 Fe1 C41 141.73(8) . . ?
C35 Fe1 C42 113.62(8) . . ?
C36 Fe1 C37 40.26(8) . . ?
C36 Fe1 C42 111.76(8) . . ?
C37 Fe1 C42 137.02(8) . . ?
C38 Fe1 C35 69.13(8) . . ?
C38 Fe1 C36 68.25(8) . . ?
C38 Fe1 C37 40.53(8) . . ?
C38 Fe1 C41 135.82(8) . . ?
C38 Fe1 C42 176.04(8) . . ?
C39 Fe1 C35 137.62(8) . . ?
C39 Fe1 C36 178.12(8) . . ?
C39 Fe1 C37 140.33(8) . . ?
C39 Fe1 C38 111.16(8) . . ?
C39 Fe1 C40 41.51(8) . . ?
C39 Fe1 C41 68.96(8) . . ?
C39 Fe1 C42 68.97(8) . . ?
C39 Fe1 C43 41.50(8) . . ?
C40 Fe1 C35 177.69(8) . . ?
C40 Fe1 C36 140.32(8) . . ?
C40 Fe1 C37 111.04(8) . . ?
C40 Fe1 C38 108.91(8) . . ?
C40 Fe1 C41 40.55(8) . . ?
C40 Fe1 C42 68.40(8) . . ?
C40 Fe1 C43 69.39(8) . . ?
C41 Fe1 C36 112.76(8) . . ?
C41 Fe1 C37 110.13(8) . . ?
C41 Fe1 C42 40.28(8) . . ?
C43 Fe1 C35 111.29(8) . . ?
C43 Fe1 C36 137.99(8) . . ?
C43 Fe1 C37 177.54(8) . . ?
C43 Fe1 C38 141.84(8) . . ?
C43 Fe1 C41 68.52(8) . . ?
C43 Fe1 C42 40.66(8) . . ?
C1 S1 Ni1 89.29(7) . . ?
C1 S2 Ni1 89.02(7) . . ?
C10 P1 Ni1 111.46(6) . . ?
C16 P1 Ni1 121.49(7) . . ?
C16 P1 C10 102.50(9) . . ?
C39 P1 Ni1 112.04(7) . . ?
C39 P1 C10 103.82(9) . . ?
C39 P1 C16 103.73(9) . . ?
C22 P2 Ni1 113.09(6) . . ?
C28 P2 Ni1 107.02(7) . . ?
C28 P2 C22 106.09(9) . . ?
C34 P2 Ni1 124.17(6) . . ?
C34 P2 C22 100.52(9) . . ?
C34 P2 C28 104.47(9) . . ?
S2 C1 S1 104.73(10) . . ?
C2 C1 S1 127.58(15) . . ?
C2 C1 S2 127.43(15) . . ?
C1 C2 C3 119.93(18) . . ?
C1 C2 C7 120.19(18) . . ?
C7 C2 C3 119.81(18) . . ?
O2 C3 C2 122.96(19) . . ?
O2 C3 C4 118.49(18) . . ?
C2 C3 C4 118.55(17) . . ?
C3 C4 H4A 108.3 . . ?
C3 C4 H4B 108.3 . . ?
C3 C4 C5 116.01(17) . . ?
H4A C4 H4B 107.4 . . ?
C5 C4 H4A 108.3 . . ?
C5 C4 H4B 108.3 . . ?
C4 C5 C9 111.85(17) . . ?
C6 C5 C4 107.45(16) . . ?
C6 C5 C9 109.82(17) . . ?
C8 C5 C4 109.39(17) . . ?
C8 C5 C6 108.89(17) . . ?
C8 C5 C9 109.37(17) . . ?
C5 C6 H6A 108.8 . . ?
C5 C6 H6B 108.8 . . ?
H6A C6 H6B 107.7 . . ?
C7 C6 C5 113.75(17) . . ?
C7 C6 H6A 108.8 . . ?
C7 C6 H6B 108.8 . . ?
O1 C7 C2 122.83(18) . . ?
O1 C7 C6 119.04(18) . . ?
C2 C7 C6 118.09(17) . . ?
C5 C8 H8A 109.5 . . ?
C5 C8 H8B 109.5 . . ?
C5 C8 H8C 109.5 . . ?
H8A C8 H8B 109.5 . . ?
H8A C8 H8C 109.5 . . ?
H8B C8 H8C 109.5 . . ?
C5 C9 H9A 109.5 . . ?
C5 C9 H9B 109.5 . . ?
C5 C9 H9C 109.5 . . ?
H9A C9 H9B 109.5 . . ?
H9A C9 H9C 109.5 . . ?
H9B C9 H9C 109.5 . . ?
C11 C10 P1 119.77(15) . . ?
C15 C10 P1 120.77(15) . . ?
C15 C10 C11 119.24(18) . . ?
C10 C11 H11 119.9 . . ?
C12 C11 C10 120.2(2) . . ?
C12 C11 H11 119.9 . . ?
C11 C12 H12 120.0 . . ?
C13 C12 C11 119.9(2) . . ?
C13 C12 H12 120.0 . . ?
C12 C13 H13 119.8 . . ?
C14 C13 C12 120.3(2) . . ?
C14 C13 H13 119.8 . . ?
C13 C14 H14 119.9 . . ?
C13 C14 C15 120.1(2) . . ?
C15 C14 H14 119.9 . . ?
C10 C15 H15 119.9 . . ?
C14 C15 C10 120.2(2) . . ?
C14 C15 H15 119.9 . . ?
C17 C16 P1 120.58(15) . . ?
C17 C16 C21 119.00(19) . . ?
C21 C16 P1 120.41(15) . . ?
C16 C17 H17 119.8 . . ?
C18 C17 C16 120.4(2) . . ?
C18 C17 H17 119.8 . . ?
C17 C18 H18 120.1 . . ?
C19 C18 C17 119.8(2) . . ?
C19 C18 H18 120.1 . . ?
C18 C19 H19 119.8 . . ?
C20 C19 C18 120.3(2) . . ?
C20 C19 H19 119.8 . . ?
C19 C20 H20 120.0 . . ?
C21 C20 C19 120.0(2) . . ?
C21 C20 H20 120.0 . . ?
C16 C21 H21 119.8 . . ?
C20 C21 C16 120.4(2) . . ?
C20 C21 H21 119.8 . . ?
C23 C22 P2 122.57(15) . . ?
C23 C22 C27 119.20(18) . . ?
C27 C22 P2 118.20(15) . . ?
C22 C23 H23 120.0 . . ?
C24 C23 C22 120.09(19) . . ?
C24 C23 H23 120.0 . . ?
C23 C24 H24 119.9 . . ?
C25 C24 C23 120.2(2) . . ?
C25 C24 H24 119.9 . . ?
C24 C25 H25 119.8 . . ?
C26 C25 C24 120.4(2) . . ?
C26 C25 H25 119.8 . . ?
C25 C26 H26 120.3 . . ?
C25 C26 C27 119.43(19) . . ?
C27 C26 H26 120.3 . . ?
C22 C27 H27 119.7 . . ?
C26 C27 C22 120.68(19) . . ?
C26 C27 H27 119.7 . . ?
C29 C28 P2 122.39(15) . . ?
C33 C28 P2 118.71(15) . . ?
C33 C28 C29 118.89(18) . . ?
C28 C29 H29 119.8 . . ?
C30 C29 C28 120.3(2) . . ?
C30 C29 H29 119.8 . . ?
C29 C30 H30 119.9 . . ?
C31 C30 C29 120.1(2) . . ?
C31 C30 H30 119.9 . . ?
C30 C31 H31 120.1 . . ?
C32 C31 C30 119.9(2) . . ?
C32 C31 H31 120.1 . . ?
C31 C32 H32 119.9 . . ?
C33 C32 C31 120.3(2) . . ?
C33 C32 H32 119.9 . . ?
C28 C33 H33 119.8 . . ?
C32 C33 C28 120.5(2) . . ?
C32 C33 H33 119.8 . . ?
P2 C34 Fe1 121.93(10) . . ?
C35 C34 Fe1 70.08(11) . . ?
C35 C34 P2 124.76(14) . . ?
C35 C34 C38 107.28(16) . . ?
C38 C34 Fe1 69.77(11) . . ?
C38 C34 P2 127.81(15) . . ?
Fe1 C35 H35 126.6 . . ?
C34 C35 Fe1 68.55(10) . . ?
C34 C35 H35 126.1 . . ?
C36 C35 Fe1 70.36(11) . . ?
C36 C35 C34 107.81(17) . . ?
C36 C35 H35 126.1 . . ?
Fe1 C36 H36 126.9 . . ?
C35 C36 Fe1 69.11(11) . . ?
C35 C36 H36 125.7 . . ?
C37 C36 Fe1 69.92(11) . . ?
C37 C36 C35 108.63(17) . . ?
C37 C36 H36 125.7 . . ?
Fe1 C37 H37 127.0 . . ?
C36 C37 Fe1 69.82(11) . . ?
C36 C37 H37 125.9 . . ?
C36 C37 C38 108.16(17) . . ?
C38 C37 Fe1 68.81(11) . . ?
C38 C37 H37 125.9 . . ?
Fe1 C38 H38 126.2 . . ?
C34 C38 Fe1 68.74(11) . . ?
C34 C38 H38 125.9 . . ?
C37 C38 Fe1 70.65(11) . . ?
C37 C38 C34 108.12(17) . . ?
C37 C38 H38 125.9 . . ?
P1 C39 Fe1 123.51(10) . . ?
C40 C39 Fe1 69.62(11) . . ?
C40 C39 P1 128.35(15) . . ?
C43 C39 Fe1 69.67(11) . . ?
C43 C39 P1 124.29(15) . . ?
C43 C39 C40 107.28(17) . . ?
Fe1 C40 H40 126.1 . . ?
C39 C40 Fe1 68.86(11) . . ?
C39 C40 H40 126.0 . . ?
C41 C40 Fe1 70.58(11) . . ?
C41 C40 C39 107.99(18) . . ?
C41 C40 H40 126.0 . . ?
Fe1 C41 H41 126.8 . . ?
C40 C41 Fe1 68.88(11) . . ?
C40 C41 H41 125.7 . . ?
C40 C41 C42 108.64(18) . . ?
C42 C41 Fe1 70.19(11) . . ?
C42 C41 H41 125.7 . . ?
Fe1 C42 H42 127.6 . . ?
C41 C42 Fe1 69.53(11) . . ?
C41 C42 H42 125.9 . . ?
C41 C42 C43 108.15(18) . . ?
C43 C42 Fe1 68.53(11) . . ?
C43 C42 H42 125.9 . . ?
Fe1 C43 H43 125.9 . . ?
C39 C43 Fe1 68.83(11) . . ?
C39 C43 H43 126.0 . . ?
C42 C43 Fe1 70.81(11) . . ?
C42 C43 C39 107.94(17) . . ?
C42 C43 H43 126.0 . . ?
Cl1 C44 H44A 109.5 . . ?
Cl1 C44 H44B 109.5 . . ?
Cl2 C44 Cl1 110.87(14) . . ?
Cl2 C44 H44A 109.5 . . ?
Cl2 C44 H44B 109.5 . . ?
H44A C44 H44B 108.1 . . ?

loop_
_geom_bond_atom_site_label_1
_geom_bond_atom_site_label_2
_geom_bond_distance
_geom_bond_site_symmetry_2
_geom_bond_publ_flag
Ni1 S1 2.2009(5) . ?
Ni1 S2 2.2105(6) . ?
Ni1 P1 2.2108(6) . ?
Ni1 P2 2.2082(6) . ?
Fe1 C34 2.0252(19) . ?
Fe1 C35 2.0457(19) . ?
Fe1 C36 2.0621(19) . ?
Fe1 C37 2.0634(19) . ?
Fe1 C38 2.0391(19) . ?
Fe1 C39 2.0254(19) . ?
Fe1 C40 2.0356(19) . ?
Fe1 C41 2.0580(19) . ?
Fe1 C42 2.0668(19) . ?
Fe1 C43 2.0366(19) . ?
S1 C1 1.733(2) . ?
S2 C1 1.7317(19) . ?
P1 C10 1.828(2) . ?
P1 C16 1.826(2) . ?
P1 C39 1.800(2) . ?
P2 C22 1.823(2) . ?
P2 C28 1.822(2) . ?
P2 C34 1.813(2) . ?
O1 C7 1.228(2) . ?
O2 C3 1.225(2) . ?
C1 C2 1.386(3) . ?
C2 C3 1.462(3) . ?
C2 C7 1.462(3) . ?
C3 C4 1.517(3) . ?
C4 H4A 0.9900 . ?
C4 H4B 0.9900 . ?
C4 C5 1.531(3) . ?
C5 C6 1.530(3) . ?
C5 C8 1.529(3) . ?
C5 C9 1.539(3) . ?
C6 H6A 0.9900 . ?
C6 H6B 0.9900 . ?
C6 C7 1.514(3) . ?
C8 H8A 0.9800 . ?
C8 H8B 0.9800 . ?
C8 H8C 0.9800 . ?
C9 H9A 0.9800 . ?
C9 H9B 0.9800 . ?
C9 H9C 0.9800 . ?
C10 C11 1.401(3) . ?
C10 C15 1.397(3) . ?
C11 H11 0.9500 . ?
C11 C12 1.394(3) . ?
C12 H12 0.9500 . ?
C12 C13 1.387(3) . ?
C13 H13 0.9500 . ?
C13 C14 1.387(3) . ?
C14 H14 0.9500 . ?
C14 C15 1.393(3) . ?
C15 H15 0.9500 . ?
C16 C17 1.394(3) . ?
C16 C21 1.404(3) . ?
C17 H17 0.9500 . ?
C17 C18 1.390(3) . ?
C18 H18 0.9500 . ?
C18 C19 1.389(3) . ?
C19 H19 0.9500 . ?
C19 C20 1.386(3) . ?
C20 H20 0.9500 . ?
C20 C21 1.382(3) . ?
C21 H21 0.9500 . ?
C22 C23 1.394(3) . ?
C22 C27 1.398(3) . ?
C23 H23 0.9500 . ?
C23 C24 1.390(3) . ?
C24 H24 0.9500 . ?
C24 C25 1.387(3) . ?
C25 H25 0.9500 . ?
C25 C26 1.387(3) . ?
C26 H26 0.9500 . ?
C26 C27 1.392(3) . ?
C27 H27 0.9500 . ?
C28 C29 1.398(3) . ?
C28 C33 1.397(3) . ?
C29 H29 0.9500 . ?
C29 C30 1.389(3) . ?
C30 H30 0.9500 . ?
C30 C31 1.387(3) . ?
C31 H31 0.9500 . ?
C31 C32 1.384(3) . ?
C32 H32 0.9500 . ?
C32 C33 1.384(3) . ?
C33 H33 0.9500 . ?
C34 C35 1.438(3) . ?
C34 C38 1.440(3) . ?
C35 H35 0.9500 . ?
C35 C36 1.423(3) . ?
C36 H36 0.9500 . ?
C36 C37 1.420(3) . ?
C37 H37 0.9500 . ?
C37 C38 1.421(3) . ?
C38 H38 0.9500 . ?
C39 C40 1.439(3) . ?
C39 C43 1.439(3) . ?
C40 H40 0.9500 . ?
C40 C41 1.419(3) . ?
C41 H41 0.9500 . ?
C41 C42 1.420(3) . ?
C42 H42 0.9500 . ?
C42 C43 1.426(3) . ?
C43 H43 0.9500 . ?
Cl1 C44 1.765(3) . ?
Cl2 C44 1.763(3) . ?
C44 H44A 0.9900 . ?
C44 H44B 0.9900 . ?

loop_
_geom_torsion_atom_site_label_1
_geom_torsion_atom_site_label_2
_geom_torsion_atom_site_label_3
_geom_torsion_atom_site_label_4
_geom_torsion
_geom_torsion_site_symmetry_1
_geom_torsion_site_symmetry_2
_geom_torsion_site_symmetry_3
_geom_torsion_site_symmetry_4
_geom_torsion_publ_flag
Ni1 S1 C1 S2 -1.54(8) . . . . ?
Ni1 S1 C1 C2 -176.03(18) . . . . ?
Ni1 S2 C1 S1 1.53(8) . . . . ?
Ni1 S2 C1 C2 176.04(18) . . . . ?
Ni1 P1 C10 C11 82.99(17) . . . . ?
Ni1 P1 C10 C15 -91.55(16) . . . . ?
Ni1 P1 C16 C17 13.50(19) . . . . ?
Ni1 P1 C16 C21 -166.95(14) . . . . ?
Ni1 P1 C39 Fe1 -56.58(13) . . . . ?
Ni1 P1 C39 C40 -146.09(16) . . . . ?
Ni1 P1 C39 C43 30.39(18) . . . . ?
Ni1 P2 C22 C23 -131.19(16) . . . . ?
Ni1 P2 C22 C27 50.74(17) . . . . ?
Ni1 P2 C28 C29 -154.94(15) . . . . ?
Ni1 P2 C28 C33 23.66(17) . . . . ?
Ni1 P2 C34 Fe1 -16.51(15) . . . . ?
Ni1 P2 C34 C35 -103.28(16) . . . . ?
Ni1 P2 C34 C38 71.66(18) . . . . ?
Fe1 C34 C35 C36 59.64(13) . . . . ?
Fe1 C34 C38 C37 -59.90(13) . . . . ?
Fe1 C35 C36 C37 58.90(13) . . . . ?
Fe1 C36 C37 C38 58.28(13) . . . . ?
Fe1 C37 C38 C34 58.71(13) . . . . ?
Fe1 C39 C40 C41 59.97(13) . . . . ?
Fe1 C39 C43 C42 -60.27(13) . . . . ?
Fe1 C40 C41 C42 59.09(14) . . . . ?
Fe1 C41 C42 C43 57.75(13) . . . . ?
Fe1 C42 C43 C39 59.03(13) . . . . ?
S1 C1 C2 C3 164.45(16) . . . . ?
S1 C1 C2 C7 -12.4(3) . . . . ?
S2 C1 C2 C3 -8.8(3) . . . . ?
S2 C1 C2 C7 174.26(15) . . . . ?
P1 C10 C11 C12 -174.48(16) . . . . ?
P1 C10 C15 C14 174.88(15) . . . . ?
P1 C16 C17 C18 179.52(15) . . . . ?
P1 C16 C21 C20 -178.25(17) . . . . ?
P1 C39 C40 Fe1 117.20(16) . . . . ?
P1 C39 C40 C41 177.18(14) . . . . ?
P1 C39 C43 Fe1 -117.39(15) . . . . ?
P1 C39 C43 C42 -177.66(14) . . . . ?
P2 C22 C23 C24 -178.09(17) . . . . ?
P2 C22 C27 C26 177.10(16) . . . . ?
P2 C28 C29 C30 178.89(16) . . . . ?
P2 C28 C33 C32 -178.02(17) . . . . ?
P2 C34 C35 Fe1 115.68(14) . . . . ?
P2 C34 C35 C36 175.31(14) . . . . ?
P2 C34 C38 Fe1 -115.31(15) . . . . ?
P2 C34 C38 C37 -175.22(14) . . . . ?
O2 C3 C4 C5 -164.1(2) . . . . ?
C1 C2 C3 O2 16.7(3) . . . . ?
C1 C2 C3 C4 -162.44(19) . . . . ?
C1 C2 C7 O1 -11.8(3) . . . . ?
C1 C2 C7 C6 170.47(18) . . . . ?
C2 C3 C4 C5 15.2(3) . . . . ?
C3 C2 C7 O1 171.3(2) . . . . ?
C3 C2 C7 C6 -6.4(3) . . . . ?
C3 C4 C5 C6 -49.3(2) . . . . ?
C3 C4 C5 C8 -167.36(18) . . . . ?
C3 C4 C5 C9 71.3(2) . . . . ?
C4 C5 C6 C7 56.9(2) . . . . ?
C5 C6 C7 O1 151.38(19) . . . . ?
C5 C6 C7 C2 -30.8(3) . . . . ?
C7 C2 C3 O2 -166.3(2) . . . . ?
C7 C2 C3 C4 14.5(3) . . . . ?
C8 C5 C6 C7 175.33(18) . . . . ?
C9 C5 C6 C7 -64.9(2) . . . . ?
C10 P1 C16 C17 138.61(16) . . . . ?
C10 P1 C16 C21 -41.84(18) . . . . ?
C10 P1 C39 Fe1 -176.98(11) . . . . ?
C10 P1 C39 C40 93.50(18) . . . . ?
C10 P1 C39 C43 -90.01(17) . . . . ?
C10 C11 C12 C13 -0.2(3) . . . . ?
C11 C10 C15 C14 0.3(3) . . . . ?
C11 C12 C13 C14 -0.1(3) . . . . ?
C12 C13 C14 C15 0.6(3) . . . . ?
C13 C14 C15 C10 -0.7(3) . . . . ?
C15 C10 C11 C12 0.1(3) . . . . ?
C16 P1 C10 C11 -48.46(18) . . . . ?
C16 P1 C10 C15 136.99(16) . . . . ?
C16 P1 C39 Fe1 76.19(13) . . . . ?
C16 P1 C39 C40 -13.3(2) . . . . ?
C16 P1 C39 C43 163.16(16) . . . . ?
C16 C17 C18 C19 -0.7(3) . . . . ?
C17 C16 C21 C20 1.3(3) . . . . ?
C17 C18 C19 C20 0.3(3) . . . . ?
C18 C19 C20 C21 1.0(3) . . . . ?
C19 C20 C21 C16 -1.8(3) . . . . ?
C21 C16 C17 C18 0.0(3) . . . . ?
C22 P2 C28 C29 84.06(18) . . . . ?
C22 P2 C28 C33 -97.35(17) . . . . ?
C22 P2 C34 Fe1 110.96(12) . . . . ?
C22 P2 C34 C35 24.18(18) . . . . ?
C22 P2 C34 C38 -160.88(17) . . . . ?
C22 C23 C24 C25 1.0(3) . . . . ?
C23 C22 C27 C26 -1.0(3) . . . . ?
C23 C24 C25 C26 -0.9(3) . . . . ?
C24 C25 C26 C27 -0.2(3) . . . . ?
C25 C26 C27 C22 1.1(3) . . . . ?
C27 C22 C23 C24 0.0(3) . . . . ?
C28 P2 C22 C23 -14.19(19) . . . . ?
C28 P2 C22 C27 167.75(15) . . . . ?
C28 P2 C34 Fe1 -139.23(11) . . . . ?
C28 P2 C34 C35 134.00(16) . . . . ?
C28 P2 C34 C38 -51.06(18) . . . . ?
C28 C29 C30 C31 -1.4(3) . . . . ?
C29 C28 C33 C32 0.6(3) . . . . ?
C29 C30 C31 C32 1.5(3) . . . . ?
C30 C31 C32 C33 -0.6(3) . . . . ?
C31 C32 C33 C28 -0.5(3) . . . . ?
C33 C28 C29 C30 0.3(3) . . . . ?
C34 P2 C22 C23 94.36(18) . . . . ?
C34 P2 C22 C27 -83.71(16) . . . . ?
C34 P2 C28 C29 -21.65(19) . . . . ?
C34 P2 C28 C33 156.95(16) . . . . ?
C34 C35 C36 Fe1 -58.51(13) . . . . ?
C34 C35 C36 C37 0.4(2) . . . . ?
C35 C34 C38 Fe1 60.33(13) . . . . ?
C35 C34 C38 C37 0.4(2) . . . . ?
C35 C36 C37 Fe1 -58.41(13) . . . . ?
C35 C36 C37 C38 -0.1(2) . . . . ?
C36 C37 C38 Fe1 -58.90(13) . . . . ?
C36 C37 C38 C34 -0.2(2) . . . . ?
C38 C34 C35 Fe1 -60.14(13) . . . . ?
C38 C34 C35 C36 -0.5(2) . . . . ?
C39 P1 C10 C11 -156.21(16) . . . . ?
C39 P1 C10 C15 29.25(18) . . . . ?
C39 P1 C16 C17 -113.57(16) . . . . ?
C39 P1 C16 C21 65.98(18) . . . . ?
C39 C40 C41 Fe1 -58.90(13) . . . . ?
C39 C40 C41 C42 0.2(2) . . . . ?
C40 C39 C43 Fe1 59.73(13) . . . . ?
C40 C39 C43 C42 -0.5(2) . . . . ?
C40 C41 C42 Fe1 -58.29(13) . . . . ?
C40 C41 C42 C43 -0.5(2) . . . . ?
C41 C42 C43 Fe1 -58.36(13) . . . . ?
C41 C42 C43 C39 0.7(2) . . . . ?
C43 C39 C40 Fe1 -59.75(13) . . . . ?
C43 C39 C40 C41 0.2(2) . . . . ?
